data_2209800
loop_
_publ_author_name
'Wei Zhou'
'Guang-Xiang Zhong'
'Wei-Xiao Hu'
'Chun-Nian Xia'

_publ_section_title
;
 3\b-Acetoxy-17,17-ethylenedioxy-15\b,16\b-methylene-5-androsten-7\b-ol
;
_journal_coeditor_code CI2100
_journal_issue 8
_journal_name_full 'Acta Crystallographica Section E'
_journal_page_first o3542
_journal_page_last o3543
_journal_paper_doi 10.1107/S1600536806028534
_journal_volume 62
_journal_year 2006
_chemical_formula_iupac 'C24 H34 O5'
_chemical_formula_moiety 'C24 H34 O5'
_chemical_formula_sum 'C24 H34 O5'
_chemical_formula_weight 402.51
_chemical_name_systematic
;
3\b-Acetoxy-17,17-ethylenedioxy-15\b,16\b-methylene-5-androsten-7\b-ol
;
_space_group_IT_number 19
_symmetry_cell_setting orthorhombic
_symmetry_space_group_name_Hall 'P 2ac 2ab'
_symmetry_space_group_name_H-M 'P 21 21 21'
_atom_sites_solution_hydrogens geom
_atom_sites_solution_primary direct
_atom_sites_solution_secondary difmap
_audit_creation_method SHELXL97
_cell_angle_alpha 90.00(2)
_cell_angle_beta 90.00(3)
_cell_angle_gamma 90.00(2)
_cell_formula_units_Z 4
_cell_length_a 10.049(3)
_cell_length_b 11.550(3)
_cell_length_c 18.149(7)
_cell_measurement_reflns_used 25
_cell_measurement_temperature 293(2)
_cell_measurement_theta_max 12.39
_cell_measurement_theta_min 10.12
_cell_volume 2106.5(12)
_computing_cell_refinement 'CAD-4 EXPRESS'
_computing_data_collection 'CAD-4 EXPRESS (Enraf--Nonius, 1994)'
_computing_data_reduction 'XCAD4, PSI and EAC in CAD-4 EXPRESS'
_computing_molecular_graphics
;
ORTEP-3 for Windows (Version 1.05; Farrugia, 1997)'
;
_computing_publication_material SHELXL97
_computing_structure_refinement 'SHELXL97 (Sheldrick, 1997)'
_computing_structure_solution 'SHELXS97 (Sheldrick, 1997)'
_diffrn_ambient_temperature 293(2)
_diffrn_measured_fraction_theta_full 1.000
_diffrn_measured_fraction_theta_max 1.000
_diffrn_measurement_device_type 'Enraf--Nonius CAD-4'
_diffrn_measurement_method \w/2\q
_diffrn_radiation_monochromator graphite
_diffrn_radiation_source 'fine-focus sealed tube'
_diffrn_radiation_type MoK\a
_diffrn_radiation_wavelength 0.71073
_diffrn_reflns_av_R_equivalents 0.0159
_diffrn_reflns_av_sigmaI/netI 0.0428
_diffrn_reflns_limit_h_max 12
_diffrn_reflns_limit_h_min 0
_diffrn_reflns_limit_k_max 13
_diffrn_reflns_limit_k_min 0
_diffrn_reflns_limit_l_max 21
_diffrn_reflns_limit_l_min -1
_diffrn_reflns_number 2307
_diffrn_reflns_theta_full 25.18
_diffrn_reflns_theta_max 25.18
_diffrn_reflns_theta_min 2.09
_diffrn_standards_decay_% 0
_diffrn_standards_interval_time 60
_diffrn_standards_number 3
_exptl_absorpt_coefficient_mu 0.087
_exptl_absorpt_correction_type none
_exptl_crystal_colour colourless
_exptl_crystal_density_diffrn 1.269
_exptl_crystal_density_method 'not measured'
_exptl_crystal_description Prism
_exptl_crystal_F_000 872
_exptl_crystal_size_max 0.50
_exptl_crystal_size_mid 0.40
_exptl_crystal_size_min 0.35
_refine_diff_density_max 0.282
_refine_diff_density_min -0.169
_refine_ls_extinction_coef 0.0097(11)
_refine_ls_extinction_expression Fc^*^=kFc[1+0.001xFc^2^\l^3^/sin(2\q)]^-1/4^
_refine_ls_extinction_method 'SHELXL97 (Sheldrick, 1997)'
_refine_ls_goodness_of_fit_ref 1.122
_refine_ls_hydrogen_treatment mixed
_refine_ls_matrix_type full
_refine_ls_number_parameters 267
_refine_ls_number_reflns 2165
_refine_ls_number_restraints 1
_refine_ls_restrained_S_all 1.122
_refine_ls_R_factor_all 0.0929
_refine_ls_R_factor_gt 0.0440
_refine_ls_shift/su_max 0.001
_refine_ls_shift/su_mean 0.000
_refine_ls_structure_factor_coef Fsqd
_refine_ls_weighting_details 'calc w = 1/[\s^2^(Fo^2^)+(0.0425P)^2^+0.9275P] where P=(Fo^2^+2Fc^2^)/3'
_refine_ls_weighting_scheme calc
_refine_ls_wR_factor_gt 0.1030
_refine_ls_wR_factor_ref 0.1202
_reflns_number_gt 1415
_reflns_number_total 2165
_reflns_threshold_expression I>2\s(I)
_cod_data_source_file ci2100.cif
_cod_data_source_block I
_cod_depositor_comments
;
The following automatic conversions were performed:
'_symmetry_cell_setting' value 'Orthorhombic' changed to 'orthorhombic'
according to '/home/saulius/struct/CIF-dictionaries/cif_core.dic'
dictionary named 'cif_core.dic' version 2.4.1 from 2010-06-29.

Automatic conversion script
Id: cif_fix_enum 1527 2010-12-29 10:47:43Z saulius 

The following automatic conversions were performed:

'_symmetry_cell_setting' value 'Orthorhombic' changed to
'orthorhombic' according to
/home/saulius/struct/CIF-dictionaries/cif_core.dic dictionary named
'cif_core.dic' version 2.4.1 from 2010-06-29.

Automatic conversion script
Id: cif_fix_values 1715 2011-07-08 13:25:40Z adriana 
;
_cod_original_cell_volume 2106.5(11)
_cod_database_code 2209800
_cod_database_fobs_code 2209800

loop_
_symmetry_equiv_pos_as_xyz
'x, y, z'
'-x+1/2, -y, z+1/2'
'-x, y+1/2, -z+1/2'
'x+1/2, -y+1/2, -z'

loop_
_atom_site_type_symbol
_atom_site_label
_atom_site_fract_x
_atom_site_fract_y
_atom_site_fract_z
_atom_site_U_iso_or_equiv
_atom_site_adp_type
_atom_site_calc_flag
_atom_site_refinement_flags
_atom_site_occupancy
O O1 0.1826(3) 0.8400(3) 1.16673(15) 0.0536(9) Uani d . 1
O O2 0.1020(4) 0.6696(3) 1.20524(18) 0.0674(10) Uani d . 1
O O3 0.3316(5) 0.5116(3) 0.84835(19) 0.0739(12) Uani d D 1
H H3 0.334(7) 0.487(5) 0.8059(16) 0.12(3) Uiso d D 1
O O4 0.1531(3) 0.7986(3) 0.55417(15) 0.0537(8) Uani d . 1
O O5 -0.0167(3) 0.7075(3) 0.61390(15) 0.0553(9) Uani d . 1
C C1 0.0961(4) 0.9030(4) 0.9701(2) 0.0473(11) Uani d . 1
H H1A 0.0854 0.9766 0.9450 0.057 Uiso calc R 1
H H1B 0.0116 0.8626 0.9675 0.057 Uiso calc R 1
C C2 0.1290(5) 0.9263(4) 1.0509(2) 0.0497(11) Uani d . 1
H H2A 0.2098 0.9718 1.0544 0.060 Uiso calc R 1
H H2B 0.0573 0.9697 1.0736 0.060 Uiso calc R 1
C C3 0.1472(5) 0.8137(4) 1.0902(2) 0.0454(11) Uani d . 1
H H3A 0.0638 0.7698 1.0890 0.055 Uiso calc R 1
C C4 0.2568(5) 0.7430(4) 1.0557(2) 0.0480(11) Uani d . 1
H H4A 0.2626 0.6686 1.0803 0.058 Uiso calc R 1
H H4B 0.3411 0.7826 1.0623 0.058 Uiso calc R 1
C C5 0.2320(4) 0.7241(4) 0.9739(2) 0.0405(10) Uani d . 1
C C6 0.2394(4) 0.6192(4) 0.9448(2) 0.0464(11) Uani d . 1
H H6 0.2541 0.5580 0.9770 0.056 Uiso calc R 1
C C7 0.2264(5) 0.5901(3) 0.8650(2) 0.0445(11) Uani d . 1
H H7 0.1415 0.5499 0.8577 0.053 Uiso calc R 1
C C8 0.2275(4) 0.6975(3) 0.8165(2) 0.0349(9) Uani d . 1
H H8 0.3195 0.7242 0.8107 0.042 Uiso calc R 1
C C9 0.1447(4) 0.7948(3) 0.8526(2) 0.0381(10) Uani d . 1
H H9 0.0570 0.7610 0.8626 0.046 Uiso calc R 1
C C10 0.2016(4) 0.8313(3) 0.9291(2) 0.0353(9) Uani d . 1
C C11 0.1193(5) 0.8983(4) 0.8021(2) 0.0508(12) Uani d . 1
H H11A 0.2013 0.9420 0.7973 0.061 Uiso calc R 1
H H11B 0.0541 0.9484 0.8253 0.061 Uiso calc R 1
C C12 0.0695(5) 0.8664(4) 0.7247(2) 0.0530(12) Uani d . 1
H H12A -0.0178 0.8309 0.7280 0.064 Uiso calc R 1
H H12B 0.0621 0.9357 0.6947 0.064 Uiso calc R 1
C C13 0.1677(4) 0.7820(3) 0.6893(2) 0.0399(10) Uani d . 1
C C14 0.1686(4) 0.6741(3) 0.7402(2) 0.0377(10) Uani d . 1
H H14 0.0744 0.6581 0.7496 0.045 Uiso calc R 1
C C15 0.2147(4) 0.5738(4) 0.6929(2) 0.0430(11) Uani d . 1
H H15 0.1911 0.4951 0.7083 0.052 Uiso calc R 1
C C16 0.1869(4) 0.6089(4) 0.6141(2) 0.0465(11) Uani d . 1
H H16 0.1472 0.5508 0.5814 0.056 Uiso calc R 1
C C17 0.1249(4) 0.7267(4) 0.6154(2) 0.0435(10) Uani d . 1
C C18 0.3030(5) 0.8447(4) 0.6791(3) 0.0542(13) Uani d . 1
H H18A 0.3406 0.8239 0.6323 0.081 Uiso calc R 1
H H18B 0.3627 0.8220 0.7178 0.081 Uiso calc R 1
H H18C 0.2894 0.9269 0.6809 0.081 Uiso calc R 1
C C19 0.3289(4) 0.9040(4) 0.9207(2) 0.0486(11) Uani d . 1
H H19A 0.3763 0.9050 0.9666 0.073 Uiso calc R 1
H H19B 0.3056 0.9818 0.9071 0.073 Uiso calc R 1
H H19C 0.3842 0.8708 0.8831 0.073 Uiso calc R 1
C C20 0.1523(5) 0.7619(4) 1.2181(2) 0.0489(11) Uani d . 1
C C21 0.1881(5) 0.8031(5) 1.2935(2) 0.0659(14) Uani d . 1
H H21A 0.1675 0.7438 1.3288 0.099 Uiso calc R 1
H H21B 0.1383 0.8717 1.3048 0.099 Uiso calc R 1
H H21C 0.2815 0.8201 1.2954 0.099 Uiso calc R 1
C C22 0.3268(5) 0.5888(4) 0.6398(2) 0.0535(12) Uani d . 1
H H22A 0.3718 0.5196 0.6225 0.064 Uiso calc R 1
H H22B 0.3838 0.6559 0.6458 0.064 Uiso calc R 1
C C23 0.0453(6) 0.7955(7) 0.5068(3) 0.106(3) Uani d . 1
H H23A 0.0579 0.7368 0.4692 0.127 Uiso calc R 1
H H23B 0.0332 0.8699 0.4829 0.127 Uiso calc R 1
C C24 -0.0703(5) 0.7675(5) 0.5534(3) 0.0755(16) Uani d . 1
H H24A -0.1152 0.8374 0.5694 0.091 Uiso calc R 1
H H24B -0.1332 0.7193 0.5268 0.091 Uiso calc R 1

loop_
_atom_site_aniso_label
_atom_site_aniso_U_11
_atom_site_aniso_U_22
_atom_site_aniso_U_33
_atom_site_aniso_U_12
_atom_site_aniso_U_13
_atom_site_aniso_U_23
O1 0.070(2) 0.0599(18) 0.0312(16) -0.0141(18) 0.0041(16) -0.0075(15)
O2 0.090(3) 0.062(2) 0.050(2) -0.016(2) 0.0048(19) -0.0033(19)
O3 0.118(3) 0.055(2) 0.049(2) 0.037(2) -0.017(2) -0.0133(17)
O4 0.0585(19) 0.074(2) 0.0285(15) -0.0093(17) -0.0023(15) 0.0107(16)
O5 0.0428(17) 0.086(2) 0.0369(16) -0.0057(16) -0.0074(15) -0.0011(18)
C1 0.054(3) 0.053(3) 0.034(2) 0.006(2) -0.007(2) -0.007(2)
C2 0.054(3) 0.057(3) 0.038(2) 0.010(2) 0.000(2) -0.013(2)
C3 0.054(3) 0.055(3) 0.027(2) -0.009(2) 0.000(2) -0.013(2)
C4 0.059(3) 0.047(2) 0.038(2) 0.002(2) -0.006(2) -0.001(2)
C5 0.046(2) 0.045(2) 0.030(2) 0.000(2) -0.003(2) -0.001(2)
C6 0.060(3) 0.042(2) 0.037(2) 0.000(2) -0.008(2) 0.005(2)
C7 0.059(3) 0.036(2) 0.038(2) -0.003(2) -0.006(2) -0.006(2)
C8 0.037(2) 0.038(2) 0.030(2) -0.0016(19) -0.0043(18) -0.0024(19)
C9 0.038(2) 0.043(2) 0.033(2) -0.002(2) -0.0017(18) -0.0027(19)
C10 0.038(2) 0.040(2) 0.028(2) 0.0004(19) -0.0008(18) -0.0049(19)
C11 0.066(3) 0.047(3) 0.039(2) 0.019(2) -0.012(2) -0.007(2)
C12 0.066(3) 0.053(3) 0.040(2) 0.016(2) -0.011(2) -0.002(2)
C13 0.043(2) 0.042(2) 0.035(2) 0.000(2) -0.006(2) 0.002(2)
C14 0.036(2) 0.043(2) 0.034(2) -0.005(2) 0.0004(19) -0.001(2)
C15 0.048(2) 0.043(2) 0.038(2) -0.002(2) -0.001(2) -0.003(2)
C16 0.050(3) 0.055(3) 0.034(2) -0.004(2) 0.001(2) -0.007(2)
C17 0.039(2) 0.059(3) 0.032(2) -0.009(2) -0.002(2) -0.001(2)
C18 0.063(3) 0.052(3) 0.048(3) -0.013(2) -0.013(3) 0.008(2)
C19 0.055(3) 0.049(2) 0.041(2) -0.004(2) -0.004(2) -0.001(2)
C20 0.049(3) 0.057(3) 0.041(3) 0.003(2) 0.006(2) -0.005(2)
C21 0.082(4) 0.083(3) 0.033(2) -0.005(3) 0.001(3) -0.008(3)
C22 0.052(3) 0.056(3) 0.053(3) 0.004(2) 0.002(2) -0.006(2)
C23 0.087(4) 0.171(7) 0.061(3) -0.025(5) -0.030(4) 0.045(5)
C24 0.062(3) 0.104(4) 0.061(3) 0.000(3) -0.017(3) 0.019(3)

loop_
_atom_type_symbol
_atom_type_description
_atom_type_scat_dispersion_real
_atom_type_scat_dispersion_imag
_atom_type_scat_source
C C 0.0033 0.0016 'International Tables Vol C Tables 4.2.6.8 and 6.1.1.4'
H H 0.0000 0.0000 'International Tables Vol C Tables 4.2.6.8 and 6.1.1.4'
O O 0.0106 0.0060 'International Tables Vol C Tables 4.2.6.8 and 6.1.1.4'

loop_
_geom_angle_atom_site_label_1
_geom_angle_atom_site_label_2
_geom_angle_atom_site_label_3
_geom_angle
C20 O1 C3 117.9(3)
C7 O3 H3 116(5)
C23 O4 C17 108.4(4)
C24 O5 C17 108.5(4)
C2 C1 C10 114.3(4)
C2 C1 H1A 108.7
C10 C1 H1A 108.7
C2 C1 H1B 108.7
C10 C1 H1B 108.7
H1A C1 H1B 107.6
C3 C2 C1 109.4(4)
C3 C2 H2A 109.8
C1 C2 H2A 109.8
C3 C2 H2B 109.8
C1 C2 H2B 109.8
H2A C2 H2B 108.2
O1 C3 C2 107.6(3)
O1 C3 C4 109.2(4)
C2 C3 C4 111.3(4)
O1 C3 H3A 109.6
C2 C3 H3A 109.6
C4 C3 H3A 109.6
C3 C4 C5 111.3(4)
C3 C4 H4A 109.4
C5 C4 H4A 109.4
C3 C4 H4B 109.4
C5 C4 H4B 109.4
H4A C4 H4B 108.0
C6 C5 C10 123.0(4)
C6 C5 C4 120.9(4)
C10 C5 C4 116.1(3)
C5 C6 C7 126.1(4)
C5 C6 H6 116.9
C7 C6 H6 116.9
O3 C7 C6 106.5(4)
O3 C7 C8 113.0(4)
C6 C7 C8 112.2(3)
O3 C7 H7 108.4
C6 C7 H7 108.4
C8 C7 H7 108.4
C7 C8 C14 112.1(3)
C7 C8 C9 110.1(3)
C14 C8 C9 107.7(3)
C7 C8 H8 109.0
C14 C8 H8 109.0
C9 C8 H8 109.0
C11 C9 C8 113.8(3)
C11 C9 C10 112.6(3)
C8 C9 C10 112.2(3)
C11 C9 H9 105.8
C8 C9 H9 105.8
C10 C9 H9 105.8
C5 C10 C1 108.6(3)
C5 C10 C19 109.4(3)
C1 C10 C19 109.1(3)
C5 C10 C9 109.4(3)
C1 C10 C9 108.9(3)
C19 C10 C9 111.4(3)
C9 C11 C12 114.5(4)
C9 C11 H11A 108.6
C12 C11 H11A 108.6
C9 C11 H11B 108.6
C12 C11 H11B 108.6
H11A C11 H11B 107.6
C13 C12 C11 109.1(4)
C13 C12 H12A 109.9
C11 C12 H12A 109.9
C13 C12 H12B 109.9
C11 C12 H12B 109.9
H12A C12 H12B 108.3
C12 C13 C17 116.7(3)
C12 C13 C18 108.5(3)
C17 C13 C18 109.5(3)
C12 C13 C14 105.4(3)
C17 C13 C14 100.7(3)
C18 C13 C14 116.1(3)
C15 C14 C8 122.1(3)
C15 C14 C13 106.1(3)
C8 C14 C13 113.5(3)
C15 C14 H14 104.5
C8 C14 H14 104.5
C13 C14 H14 104.5
C22 C15 C16 59.9(3)
C22 C15 C14 120.6(4)
C16 C15 C14 106.0(3)
C22 C15 H15 118.3
C16 C15 H15 118.3
C14 C15 H15 118.3
C17 C16 C22 121.7(4)
C17 C16 C15 107.7(3)
C22 C16 C15 59.4(3)
C17 C16 H16 117.6
C22 C16 H16 117.6
C15 C16 H16 117.6
O4 C17 O5 105.8(3)
O4 C17 C16 115.9(3)
O5 C17 C16 105.7(4)
O4 C17 C13 112.5(3)
O5 C17 C13 110.8(3)
C16 C17 C13 105.9(3)
C13 C18 H18A 109.5
C13 C18 H18B 109.5
H18A C18 H18B 109.5
C13 C18 H18C 109.5
H18A C18 H18C 109.5
H18B C18 H18C 109.5
C10 C19 H19A 109.5
C10 C19 H19B 109.5
H19A C19 H19B 109.5
C10 C19 H19C 109.5
H19A C19 H19C 109.5
H19B C19 H19C 109.5
O2 C20 O1 124.1(4)
O2 C20 C21 124.1(5)
O1 C20 C21 111.8(4)
C20 C21 H21A 109.5
C20 C21 H21B 109.5
H21A C21 H21B 109.5
C20 C21 H21C 109.5
H21A C21 H21C 109.5
H21B C21 H21C 109.5
C15 C22 C16 60.7(3)
C15 C22 H22A 117.7
C16 C22 H22A 117.7
C15 C22 H22B 117.7
C16 C22 H22B 117.7
H22A C22 H22B 114.8
O4 C23 C24 105.4(4)
O4 C23 H23A 110.7
C24 C23 H23A 110.7
O4 C23 H23B 110.7
C24 C23 H23B 110.7
H23A C23 H23B 108.8
O5 C24 C23 104.8(4)
O5 C24 H24A 110.8
C23 C24 H24A 110.8
O5 C24 H24B 110.8
C23 C24 H24B 110.8
H24A C24 H24B 108.9

loop_
_geom_bond_atom_site_label_1
_geom_bond_atom_site_label_2
_geom_bond_distance
O1 C20 1.332(5)
O1 C3 1.466(5)
O2 C20 1.203(5)
O3 C7 1.426(6)
O3 H3 0.82(2)
O4 C23 1.384(6)
O4 C17 1.417(5)
O5 C24 1.406(5)
O5 C17 1.441(5)
C1 C2 1.527(5)
C1 C10 1.538(5)
C1 H1A 0.97
C1 H1B 0.97
C2 C3 1.494(6)
C2 H2A 0.97
C2 H2B 0.97
C3 C4 1.508(6)
C3 H3A 0.98
C4 C5 1.520(5)
C4 H4A 0.97
C4 H4B 0.97
C5 C6 1.323(5)
C5 C10 1.514(6)
C6 C7 1.492(6)
C6 H6 0.93
C7 C8 1.522(5)
C7 H7 0.98
C8 C14 1.529(5)
C8 C9 1.545(5)
C8 H8 0.98
C9 C11 1.528(6)
C9 C10 1.559(5)
C9 H9 0.98
C10 C19 1.538(6)
C11 C12 1.536(6)
C11 H11A 0.97
C11 H11B 0.97
C12 C13 1.529(6)
C12 H12A 0.97
C12 H12B 0.97
C13 C17 1.546(6)
C13 C18 1.551(6)
C13 C14 1.551(5)
C14 C15 1.515(5)
C14 H14 0.98
C15 C22 1.493(6)
C15 C16 1.512(6)
C15 H15 0.98
C16 C17 1.496(6)
C16 C22 1.500(6)
C16 H16 0.98
C18 H18A 0.96
C18 H18B 0.96
C18 H18C 0.96
C19 H19A 0.96
C19 H19B 0.96
C19 H19C 0.96
C20 C21 1.493(6)
C21 H21A 0.96
C21 H21B 0.96
C21 H21C 0.96
C22 H22A 0.97
C22 H22B 0.97
C23 C24 1.473(8)
C23 H23A 0.97
C23 H23B 0.97
C24 H24A 0.97
C24 H24B 0.97

loop_
_geom_hbond_atom_site_label_D
_geom_hbond_atom_site_label_H
_geom_hbond_atom_site_label_A
_geom_hbond_distance_DH
_geom_hbond_distance_HA
_geom_hbond_distance_DA
_geom_hbond_angle_DHA
C12 H12A O5 0.97 2.51 2.857(5) 101
C18 H18A O4 0.96 2.38 2.774(6) 104

loop_
_geom_torsion_atom_site_label_1
_geom_torsion_atom_site_label_2
_geom_torsion_atom_site_label_3
_geom_torsion_atom_site_label_4
_geom_torsion
C10 C1 C2 C3 -57.8(5)
C20 O1 C3 C2 153.4(4)
C20 O1 C3 C4 -85.7(4)
C1 C2 C3 O1 178.3(3)
C1 C2 C3 C4 58.7(5)
O1 C3 C4 C5 -174.0(4)
C2 C3 C4 C5 -55.5(5)
C3 C4 C5 C6 -130.2(5)
C3 C4 C5 C10 50.9(5)
C10 C5 C6 C7 3.2(8)
C4 C5 C6 C7 -175.6(4)
C5 C6 C7 O3 134.3(5)
C5 C6 C7 C8 10.2(7)
O3 C7 C8 C14 78.9(4)
C6 C7 C8 C14 -160.7(4)
O3 C7 C8 C9 -161.2(3)
C6 C7 C8 C9 -40.8(5)
C7 C8 C9 C11 -169.7(3)
C14 C8 C9 C11 -47.2(4)
C7 C8 C9 C10 61.0(4)
C14 C8 C9 C10 -176.4(3)
C6 C5 C10 C1 133.9(5)
C4 C5 C10 C1 -47.2(5)
C6 C5 C10 C19 -107.1(5)
C4 C5 C10 C19 71.8(5)
C6 C5 C10 C9 15.1(6)
C4 C5 C10 C9 -166.0(3)
C2 C1 C10 C5 50.6(5)
C2 C1 C10 C19 -68.5(5)
C2 C1 C10 C9 169.7(4)
C11 C9 C10 C5 -176.5(3)
C8 C9 C10 C5 -46.6(4)
C11 C9 C10 C1 64.9(4)
C8 C9 C10 C1 -165.1(3)
C11 C9 C10 C19 -55.4(5)
C8 C9 C10 C19 74.5(4)
C8 C9 C11 C12 48.1(5)
C10 C9 C11 C12 177.2(4)
C9 C11 C12 C13 -55.2(5)
C11 C12 C13 C17 171.8(4)
C11 C12 C13 C18 -64.0(4)
C11 C12 C13 C14 61.0(4)
C7 C8 C14 C15 -51.1(5)
C9 C8 C14 C15 -172.4(3)
C7 C8 C14 C13 179.8(3)
C9 C8 C14 C13 58.5(4)
C12 C13 C14 C15 156.5(3)
C17 C13 C14 C15 34.8(4)
C18 C13 C14 C15 -83.3(4)
C12 C13 C14 C8 -66.7(4)
C17 C13 C14 C8 171.6(3)
C18 C13 C14 C8 53.5(5)
C8 C14 C15 C22 -90.1(5)
C13 C14 C15 C22 42.0(5)
C8 C14 C15 C16 -154.2(4)
C13 C14 C15 C16 -22.0(4)
C22 C15 C16 C17 -116.9(4)
C14 C15 C16 C17 -0.4(4)
C14 C15 C16 C22 116.5(4)
C23 O4 C17 O5 -16.4(5)
C23 O4 C17 C16 100.4(5)
C23 O4 C17 C13 -137.5(5)
C24 O5 C17 O4 -0.3(5)
C24 O5 C17 C16 -123.8(4)
C24 O5 C17 C13 121.8(4)
C22 C16 C17 O4 83.8(5)
C15 C16 C17 O4 148.3(3)
C22 C16 C17 O5 -159.3(4)
C15 C16 C17 O5 -94.8(4)
C22 C16 C17 C13 -41.7(5)
C15 C16 C17 C13 22.8(4)
C12 C13 C17 O4 84.0(4)
C18 C13 C17 O4 -39.7(4)
C14 C13 C17 O4 -162.6(3)
C12 C13 C17 O5 -34.2(5)
C18 C13 C17 O5 -157.9(3)
C14 C13 C17 O5 79.2(4)
C12 C13 C17 C16 -148.4(4)
C18 C13 C17 C16 87.9(4)
C14 C13 C17 C16 -35.0(4)
C3 O1 C20 O2 2.7(7)
C3 O1 C20 C21 -177.1(4)
C14 C15 C22 C16 -91.5(4)
C17 C16 C22 C15 92.9(4)
C17 O4 C23 C24 26.1(7)
C17 O5 C24 C23 15.6(6)
O4 C23 C24 O5 -25.6(7)

loop_
_cod_related_entry_id
_cod_related_entry_database
_cod_related_entry_code
1 ChemSpider 21179020
